data_2233697
loop_
_publ_author_name
'Zhang, Kou-Lin'
'Lin, Jian-Guo'
'Ng, Seik Weng'

_publ_section_title
;
 Poly[[diaqua(1,10-phenanthroline-\k^2^<i>N</i>,<i>N</i>')(\m~3~-4-sulfonatobenzene-1,2-dicarboxylato-\k^4^<i>O</i>^1^:<i>O</i>^2^,<i>O</i>^2'^:<i>O</i>^4^)erbium(III)]
 dihydrate]
;
_journal_coeditor_code XU5455
_journal_issue 2
_journal_name_full 'Acta Crystallographica Section E'
_journal_page_first m226
_journal_paper_doi 10.1107/S1600536812003467
_journal_volume 68
_journal_year 2012
_chemical_formula_iupac '[Er (C8 H3 O7 S) (C12 H8 N2) (H2 O)2], 2H2 O'
_chemical_formula_moiety 'C20 H15 Er N2 O9 S, 2(H2 O)'
_chemical_formula_sum 'C20 H19 Er N2 O11 S'
_chemical_formula_weight 662.69
_chemical_name_systematic
;
Poly[[diaqua(1,10-phenanthroline-\k^2^<i>N</i>,<i>N</i>')(\m~3~-4-
sulfonatobenzene-1,2-dicarboxylato-
\k^4^<i>O</i>^1^:<i>O</i>^2^,<i>O</i>^2'^:<i>O</i>^4^)erbium(III)] dihydrate]
;
_space_group_IT_number 14
_symmetry_cell_setting monoclinic
_symmetry_space_group_name_Hall '-P 2yn'
_symmetry_space_group_name_H-M 'P 1 21/n 1'
_atom_sites_solution_hydrogens geom
_atom_sites_solution_primary direct
_atom_sites_solution_secondary difmap
_audit_creation_method SHELXL-97
_cell_angle_alpha 90.00
_cell_angle_beta 105.8400(10)
_cell_angle_gamma 90.00
_cell_formula_units_Z 4
_cell_length_a 14.39240(10)
_cell_length_b 9.6206(2)
_cell_length_c 17.4245(3)
_cell_measurement_reflns_used 5782
_cell_measurement_temperature 293(2)
_cell_measurement_theta_max 25.01
_cell_measurement_theta_min 1.63
_cell_volume 2321.04(7)
_computing_cell_refinement 'SAINT (Bruker, 2005)'
_computing_data_collection 'APEX2 (Bruker, 2005)'
_computing_data_reduction 'SAINT (Bruker, 2005)'
_computing_molecular_graphics 'X-SEED (Barbour, 2001)'
_computing_publication_material 'publCIF (Westrip, 2010)'
_computing_structure_refinement 'SHELXL97 (Sheldrick, 2008)'
_computing_structure_solution 'SHELXS97 (Sheldrick, 2008)'
_diffrn_ambient_temperature 293(2)
_diffrn_measured_fraction_theta_full 0.980
_diffrn_measured_fraction_theta_max 0.980
_diffrn_measurement_device_type 'Bruker SMART APEX'
_diffrn_measurement_method '\w scans'
_diffrn_radiation_monochromator graphite
_diffrn_radiation_source 'fine-focus sealed tube'
_diffrn_radiation_type MoK\a
_diffrn_radiation_wavelength 0.71073
_diffrn_reflns_av_R_equivalents 0.0226
_diffrn_reflns_av_sigmaI/netI 0.0278
_diffrn_reflns_limit_h_max 14
_diffrn_reflns_limit_h_min -17
_diffrn_reflns_limit_k_max 11
_diffrn_reflns_limit_k_min -10
_diffrn_reflns_limit_l_max 20
_diffrn_reflns_limit_l_min -18
_diffrn_reflns_number 7081
_diffrn_reflns_theta_full 25.01
_diffrn_reflns_theta_max 25.01
_diffrn_reflns_theta_min 1.63
_diffrn_standards_decay_% 0
_diffrn_standards_interval_count 0
_diffrn_standards_interval_time 0
_diffrn_standards_number 0
_exptl_absorpt_coefficient_mu 3.769
_exptl_absorpt_correction_T_max 1.000
_exptl_absorpt_correction_T_min 0.500
_exptl_absorpt_correction_type multi-scan
_exptl_absorpt_process_details '(SADABS; Sheldrick, 1996)'
_exptl_crystal_colour pink
_exptl_crystal_density_diffrn 1.896
_exptl_crystal_density_method 'not measured'
_exptl_crystal_description block
_exptl_crystal_F_000 1300
_exptl_crystal_size_max 0.50
_exptl_crystal_size_mid 0.20
_exptl_crystal_size_min 0.20
_refine_diff_density_max 0.965
_refine_diff_density_min -1.214
_refine_ls_extinction_method none
_refine_ls_goodness_of_fit_ref 1.093
_refine_ls_hydrogen_treatment mixed
_refine_ls_matrix_type full
_refine_ls_number_parameters 353
_refine_ls_number_reflns 4014
_refine_ls_number_restraints 33
_refine_ls_restrained_S_all 1.092
_refine_ls_R_factor_all 0.0401
_refine_ls_R_factor_gt 0.0370
_refine_ls_shift/su_max 0.001
_refine_ls_shift/su_mean 0.001
_refine_ls_structure_factor_coef Fsqd
_refine_ls_weighting_details 'calc w=1/[\s^2^(Fo^2^)+(0.0395P)^2^+16.6860P] where P=(Fo^2^+2Fc^2^)/3'
_refine_ls_weighting_scheme calc
_refine_ls_wR_factor_gt 0.0919
_refine_ls_wR_factor_ref 0.0948
_reflns_number_gt 3799
_reflns_number_total 4014
_reflns_threshold_expression I>2\s(I)
_cod_data_source_file xu5455.cif
_cod_data_source_block I
_cod_original_cell_volume 2321.04(6)
_cod_original_sg_symbol_H-M 'P 21/n'
_cod_database_code 2233697
_cod_database_fobs_code 2233697

loop_
_symmetry_equiv_pos_as_xyz
'x, y, z'
'-x+1/2, y+1/2, -z+1/2'
'-x, -y, -z'
'x-1/2, -y-1/2, z-1/2'

loop_
_atom_site_type_symbol
_atom_site_label
_atom_site_fract_x
_atom_site_fract_y
_atom_site_fract_z
_atom_site_U_iso_or_equiv
_atom_site_adp_type
_atom_site_calc_flag
_atom_site_refinement_flags
_atom_site_occupancy
_atom_site_symmetry_multiplicity
_atom_site_disorder_assembly
_atom_site_disorder_group
Er Er1 0.605750(18) 0.47360(3) 0.260342(15) 0.02117(11) Uani d . 1 1 . .
S S1 0.36918(11) 0.32578(18) 0.16175(9) 0.0306(3) Uani d . 1 1 . .
O O1 0.4701(3) 0.3319(5) 0.2100(3) 0.0306(10) Uani d . 1 1 . .
O O2 0.3281(4) 0.4647(6) 0.1432(3) 0.0458(13) Uani d . 1 1 . .
O O3 0.3114(4) 0.2373(7) 0.1977(3) 0.0556(15) Uani d . 1 1 . .
O O4 0.4072(4) 0.4853(5) -0.1229(3) 0.0418(13) Uani d . 1 1 . .
O O5 0.3523(3) 0.3144(4) -0.2054(2) 0.0281(9) Uani d . 1 1 . .
O O6 0.2667(3) 0.0313(4) -0.1963(3) 0.0316(10) Uani d . 1 1 . .
O O7 0.4246(3) -0.0030(5) -0.1691(3) 0.0376(11) Uani d . 1 1 . .
O O1w 0.6548(3) 0.2506(5) 0.2388(3) 0.0363(11) Uani d D 1 1 . .
H H11 0.7135(16) 0.234(7) 0.260(4) 0.054 Uiso d D 1 1 . .
H H12 0.628(4) 0.181(5) 0.213(4) 0.054 Uiso d D 1 1 . .
O O2w 0.4707(4) 0.6125(5) 0.2474(3) 0.0421(12) Uani d D 1 1 . .
H H21 0.421(4) 0.582(7) 0.215(4) 0.063 Uiso d D 1 1 . .
H H22 0.471(5) 0.6997(12) 0.245(5) 0.063 Uiso d D 1 1 . .
O O3w 0.4830(11) 0.8838(11) 0.2752(10) 0.067(4) Uani d PDU 0.65(3) 1 A 1
H H31 0.491(5) 0.915(11) 0.2327(18) 0.100 Uiso d PD 0.65(3) 1 A 1
H H32 0.524(9) 0.918(16) 0.314(2) 0.100 Uiso d PD 0.65(3) 1 A 1
O O3w' 0.4387(18) 0.872(2) 0.2221(18) 0.062(7) Uani d PDU 0.35(3) 1 A 2
H H33 0.491(5) 0.915(11) 0.2327(18) 0.093 Uiso d PD 0.35(3) 1 A 2
H H34 0.421(13) 0.86(3) 0.173(4) 0.093 Uiso d PD 0.35(3) 1 A 2
O O4w 0.3479(5) 1.0333(8) 0.3134(5) 0.077(2) Uani d DU 1 1 . .
H H41 0.293(4) 1.015(11) 0.320(8) 0.116 Uiso d D 1 1 . .
H H42 0.362(8) 0.972(9) 0.284(7) 0.116 Uiso d D 1 1 . .
N N1 0.5895(4) 0.3629(6) 0.3847(3) 0.0305(12) Uani d . 1 1 . .
N N2 0.6445(4) 0.6325(6) 0.3796(3) 0.0333(12) Uani d . 1 1 . .
C C1 0.5629(6) 0.2322(8) 0.3879(4) 0.0421(17) Uani d . 1 1 . .
H H1 0.5473 0.1810 0.3408 0.051 Uiso calc R 1 1 . .
C C2 0.5567(7) 0.1661(9) 0.4578(5) 0.056(2) Uani d . 1 1 . .
H H2 0.5377 0.0735 0.4568 0.067 Uiso calc R 1 1 . .
C C3 0.5786(6) 0.2385(10) 0.5265(5) 0.053(2) Uani d . 1 1 . .
H H3 0.5750 0.1959 0.5735 0.064 Uiso calc R 1 1 . .
C C4 0.6070(5) 0.3794(9) 0.5274(4) 0.0421(18) Uani d . 1 1 . .
C C5 0.6311(6) 0.4650(10) 0.5974(4) 0.052(2) Uani d . 1 1 . .
H H5 0.6265 0.4279 0.6456 0.063 Uiso calc R 1 1 . .
C C6 0.6601(6) 0.5979(10) 0.5955(4) 0.051(2) Uani d . 1 1 . .
H H6 0.6758 0.6503 0.6421 0.061 Uiso calc R 1 1 . .
C C7 0.6671(5) 0.6591(9) 0.5224(4) 0.0440(19) Uani d . 1 1 . .
C C8 0.6992(6) 0.7949(10) 0.5171(5) 0.059(2) Uani d . 1 1 . .
H H8 0.7183 0.8497 0.5627 0.070 Uiso calc R 1 1 . .
C C9 0.7025(7) 0.8470(9) 0.4456(5) 0.061(2) Uani d . 1 1 . .
H H9 0.7233 0.9376 0.4418 0.073 Uiso calc R 1 1 . .
C C10 0.6744(6) 0.7634(8) 0.3780(5) 0.0468(19) Uani d . 1 1 . .
H H10 0.6766 0.8008 0.3293 0.056 Uiso calc R 1 1 . .
C C11 0.6411(5) 0.5800(8) 0.4513(4) 0.0315(14) Uani d . 1 1 . .
C C12 0.6118(4) 0.4375(7) 0.4544(4) 0.0310(14) Uani d . 1 1 . .
C C13 0.3714(4) 0.2483(7) 0.0701(3) 0.0275(13) Uani d . 1 1 . .
C C14 0.3788(4) 0.3306(7) 0.0066(4) 0.0288(13) Uani d . 1 1 . .
H H14 0.3870 0.4262 0.0132 0.035 Uiso calc R 1 1 . .
C C15 0.3741(4) 0.2703(6) -0.0666(3) 0.0247(12) Uani d . 1 1 . .
C C16 0.3647(4) 0.1252(6) -0.0760(3) 0.0238(12) Uani d . 1 1 . .
C C17 0.3641(5) 0.0436(6) -0.0099(4) 0.0300(14) Uani d . 1 1 . .
H H17 0.3625 -0.0528 -0.0144 0.036 Uiso calc R 1 1 . .
C C18 0.3657(5) 0.1048(7) 0.0627(4) 0.0327(15) Uani d . 1 1 . .
H H18 0.3630 0.0500 0.1060 0.039 Uiso calc R 1 1 . .
C C19 0.3780(4) 0.3614(7) -0.1350(3) 0.0263(13) Uani d . 1 1 . .
C C20 0.3527(4) 0.0479(6) -0.1535(4) 0.0266(13) Uani d . 1 1 . .

loop_
_atom_site_aniso_label
_atom_site_aniso_U_11
_atom_site_aniso_U_22
_atom_site_aniso_U_33
_atom_site_aniso_U_12
_atom_site_aniso_U_13
_atom_site_aniso_U_23
Er1 0.02381(16) 0.01893(16) 0.02072(16) -0.00118(10) 0.00599(11) -0.00058(10)
S1 0.0253(8) 0.0428(9) 0.0233(7) -0.0038(7) 0.0058(6) -0.0019(7)
O1 0.024(2) 0.029(2) 0.032(2) -0.0041(18) -0.0026(18) -0.0005(19)
O2 0.042(3) 0.053(3) 0.037(3) 0.015(2) 0.001(2) -0.006(2)
O3 0.054(3) 0.080(4) 0.039(3) -0.030(3) 0.023(3) -0.009(3)
O4 0.076(4) 0.023(2) 0.026(2) -0.013(2) 0.013(2) 0.0003(19)
O5 0.033(2) 0.022(2) 0.027(2) -0.0055(18) 0.0060(18) 0.0010(17)
O6 0.027(2) 0.027(2) 0.037(2) -0.0018(18) 0.0021(19) -0.0045(19)
O7 0.027(2) 0.036(3) 0.048(3) 0.003(2) 0.007(2) -0.012(2)
O1w 0.030(2) 0.020(2) 0.057(3) 0.0006(19) 0.008(2) -0.014(2)
O2w 0.036(3) 0.027(3) 0.063(3) 0.004(2) 0.014(2) -0.002(2)
O3w 0.082(7) 0.046(5) 0.081(8) 0.004(5) 0.040(6) 0.004(5)
O3w' 0.058(10) 0.059(9) 0.075(11) 0.009(7) 0.029(8) 0.004(8)
O4w 0.067(4) 0.084(5) 0.093(5) 0.010(4) 0.044(4) 0.009(4)
N1 0.033(3) 0.033(3) 0.026(3) -0.003(2) 0.008(2) 0.003(2)
N2 0.038(3) 0.035(3) 0.030(3) -0.008(2) 0.014(2) -0.008(2)
C1 0.056(5) 0.032(4) 0.040(4) -0.005(3) 0.017(3) 0.010(3)
C2 0.069(6) 0.049(5) 0.055(5) -0.006(4) 0.025(4) 0.022(4)
C3 0.055(5) 0.069(6) 0.040(4) 0.004(4) 0.022(4) 0.023(4)
C4 0.036(4) 0.065(5) 0.024(3) 0.005(3) 0.008(3) 0.008(3)
C5 0.050(5) 0.091(7) 0.018(3) 0.020(5) 0.013(3) 0.007(4)
C6 0.051(5) 0.070(6) 0.032(4) 0.014(4) 0.011(3) -0.011(4)
C7 0.031(4) 0.065(5) 0.035(4) 0.003(3) 0.008(3) -0.016(4)
C8 0.058(5) 0.069(6) 0.047(5) -0.012(4) 0.011(4) -0.030(4)
C9 0.078(6) 0.046(5) 0.062(6) -0.019(4) 0.026(5) -0.025(4)
C10 0.062(5) 0.033(4) 0.052(5) -0.009(4) 0.025(4) -0.012(3)
C11 0.029(3) 0.042(4) 0.024(3) -0.002(3) 0.008(3) -0.007(3)
C12 0.028(3) 0.045(4) 0.021(3) 0.004(3) 0.008(3) 0.001(3)
C13 0.024(3) 0.035(3) 0.022(3) -0.001(3) 0.003(2) -0.001(3)
C14 0.029(3) 0.027(3) 0.031(3) -0.002(3) 0.009(3) 0.000(3)
C15 0.025(3) 0.026(3) 0.019(3) 0.001(2) 0.001(2) -0.001(2)
C16 0.020(3) 0.025(3) 0.023(3) 0.003(2) 0.001(2) 0.002(2)
C17 0.036(3) 0.022(3) 0.028(3) 0.001(3) 0.001(3) 0.000(2)
C18 0.032(3) 0.037(4) 0.025(3) -0.003(3) 0.000(3) 0.009(3)
C19 0.029(3) 0.029(3) 0.019(3) 0.000(3) 0.005(2) -0.004(2)
C20 0.023(3) 0.024(3) 0.033(3) -0.002(2) 0.008(3) 0.002(3)

loop_
_atom_type_symbol
_atom_type_description
_atom_type_scat_dispersion_real
_atom_type_scat_dispersion_imag
_atom_type_scat_source
C C 0.0033 0.0016 'International Tables Vol C Tables 4.2.6.8 and 6.1.1.4'
H H 0.0000 0.0000 'International Tables Vol C Tables 4.2.6.8 and 6.1.1.4'
N N 0.0061 0.0033 'International Tables Vol C Tables 4.2.6.8 and 6.1.1.4'
O O 0.0106 0.0060 'International Tables Vol C Tables 4.2.6.8 and 6.1.1.4'
S S 0.1246 0.1234 'International Tables Vol C Tables 4.2.6.8 and 6.1.1.4'
Er Er -0.2586 4.9576 'International Tables Vol C Tables 4.2.6.8 and 6.1.1.4'

loop_
_geom_angle_atom_site_label_1
_geom_angle_atom_site_label_2
_geom_angle_atom_site_label_3
_geom_angle_site_symmetry_1
_geom_angle_site_symmetry_3
_geom_angle
O6 Er1 O2w 4_666 . 144.10(17)
O6 Er1 O1w 4_666 . 72.66(16)
O2w Er1 O1w . . 143.22(17)
O6 Er1 O1 4_666 . 142.63(15)
O2w Er1 O1 . . 73.08(17)
O1w Er1 O1 . . 70.17(16)
O6 Er1 O4 4_666 3_665 97.62(19)
O2w Er1 O4 . 3_665 88.5(2)
O1w Er1 O4 . 3_665 86.24(18)
O1 Er1 O4 . 3_665 83.77(16)
O6 Er1 O5 4_666 3_665 78.60(15)
O2w Er1 O5 . 3_665 76.50(17)
O1w Er1 O5 . 3_665 126.94(16)
O1 Er1 O5 . 3_665 128.25(14)
O4 Er1 O5 3_665 3_665 54.39(15)
O6 Er1 N1 4_666 . 91.84(17)
O2w Er1 N1 . . 93.20(19)
O1w Er1 N1 . . 81.37(18)
O1 Er1 N1 . . 79.05(16)
O4 Er1 N1 3_665 . 161.43(17)
O5 Er1 N1 3_665 . 143.79(16)
O6 Er1 N2 4_666 . 75.99(17)
O2w Er1 N2 . . 73.81(19)
O1w Er1 N2 . . 133.36(19)
O1 Er1 N2 . . 129.52(16)
O4 Er1 N2 3_665 . 131.89(17)
O5 Er1 N2 3_665 . 77.84(16)
N1 Er1 N2 . . 65.95(18)
O3 S1 O2 . . 112.9(4)
O3 S1 O1 . . 111.8(3)
O2 S1 O1 . . 111.6(3)
O3 S1 C13 . . 107.3(3)
O2 S1 C13 . . 106.9(3)
O1 S1 C13 . . 105.9(3)
S1 O1 Er1 . . 146.1(3)
C19 O4 Er1 . 3_665 93.2(4)
C19 O5 Er1 . 3_665 92.5(4)
C20 O6 Er1 . 4_565 163.2(4)
Er1 O1w H11 . . 115(4)
Er1 O1w H12 . . 136(4)
H11 O1w H12 . . 110(2)
Er1 O2w H21 . . 114(6)
Er1 O2w H22 . . 125(6)
H21 O2w H22 . . 109(2)
H31 O3w H32 . . 110(2)
H32 O3w H33 . . 110(2)
H31 O3w' H34 . . 109(2)
H33 O3w' H34 . . 109(2)
H41 O4w H42 . . 109(2)
C1 N1 C12 . . 117.6(6)
C1 N1 Er1 . . 122.9(5)
C12 N1 Er1 . . 119.5(4)
C10 N2 C11 . . 117.5(6)
C10 N2 Er1 . . 123.9(5)
C11 N2 Er1 . . 118.5(4)
N1 C1 C2 . . 123.9(7)
N1 C1 H1 . . 118.0
C2 C1 H1 . . 118.0
C3 C2 C1 . . 118.9(8)
C3 C2 H2 . . 120.5
C1 C2 H2 . . 120.5
C2 C3 C4 . . 120.2(7)
C2 C3 H3 . . 119.9
C4 C3 H3 . . 119.9
C12 C4 C3 . . 117.1(7)
C12 C4 C5 . . 118.7(8)
C3 C4 C5 . . 124.2(7)
C6 C5 C4 . . 121.9(7)
C6 C5 H5 . . 119.1
C4 C5 H5 . . 119.1
C5 C6 C7 . . 120.7(7)
C5 C6 H6 . . 119.7
C7 C6 H6 . . 119.7
C8 C7 C11 . . 117.3(7)
C8 C7 C6 . . 123.2(7)
C11 C7 C6 . . 119.5(8)
C9 C8 C7 . . 120.1(7)
C9 C8 H8 . . 120.0
C7 C8 H8 . . 120.0
C8 C9 C10 . . 119.3(8)
C8 C9 H9 . . 120.4
C10 C9 H9 . . 120.4
N2 C10 C9 . . 123.3(8)
N2 C10 H10 . . 118.3
C9 C10 H10 . . 118.3
N2 C11 C7 . . 122.5(7)
N2 C11 C12 . . 118.2(5)
C7 C11 C12 . . 119.3(6)
N1 C12 C4 . . 122.3(7)
N1 C12 C11 . . 117.8(5)
C4 C12 C11 . . 119.9(6)
C18 C13 C14 . . 120.7(6)
C18 C13 S1 . . 119.1(5)
C14 C13 S1 . . 120.2(5)
C15 C14 C13 . . 119.9(6)
C15 C14 H14 . . 120.0
C13 C14 H14 . . 120.0
C14 C15 C16 . . 120.1(6)
C14 C15 C19 . . 119.1(5)
C16 C15 C19 . . 120.8(5)
C17 C16 C15 . . 118.9(5)
C17 C16 C20 . . 115.9(5)
C15 C16 C20 . . 125.2(5)
C18 C17 C16 . . 120.7(6)
C18 C17 H17 . . 119.6
C16 C17 H17 . . 119.6
C13 C18 C17 . . 119.4(6)
C13 C18 H18 . . 120.3
C17 C18 H18 . . 120.3
O4 C19 O5 . . 119.8(6)
O4 C19 C15 . . 120.2(5)
O5 C19 C15 . . 120.0(5)
O7 C20 O6 . . 124.1(6)
O7 C20 C16 . . 119.4(5)
O6 C20 C16 . . 116.3(5)

loop_
_geom_bond_atom_site_label_1
_geom_bond_atom_site_label_2
_geom_bond_site_symmetry_2
_geom_bond_distance
Er1 O6 4_666 2.233(4)
Er1 O2w . 2.319(5)
Er1 O1w . 2.321(4)
Er1 O1 . 2.346(4)
Er1 O4 3_665 2.384(5)
Er1 O5 3_665 2.399(4)
Er1 N1 . 2.483(5)
Er1 N2 . 2.516(5)
S1 O3 . 1.447(5)
S1 O2 . 1.462(5)
S1 O1 . 1.468(4)
S1 C13 . 1.771(6)
O4 C19 . 1.263(8)
O4 Er1 3_665 2.384(5)
O5 C19 . 1.264(7)
O5 Er1 3_665 2.399(4)
O6 C20 . 1.268(8)
O6 Er1 4_565 2.233(4)
O7 C20 . 1.240(8)
O1w H11 . 0.840(10)
O1w H12 . 0.840(10)
O2w H21 . 0.840(10)
O2w H22 . 0.840(10)
O3w H31 . 0.840(10)
O3w H32 . 0.840(10)
O3w H33 . 0.840(10)
O3w' H31 . 0.840(10)
O3w' H33 . 0.840(10)
O3w' H34 . 0.840(10)
O4w H41 . 0.840(10)
O4w H42 . 0.840(10)
N1 C1 . 1.320(9)
N1 C12 . 1.371(8)
N2 C10 . 1.334(9)
N2 C11 . 1.362(8)
C1 C2 . 1.399(10)
C1 H1 . 0.9300
C2 C3 . 1.346(12)
C2 H2 . 0.9300
C3 C4 . 1.414(12)
C3 H3 . 0.9300
C4 C12 . 1.409(9)
C4 C5 . 1.434(11)
C5 C6 . 1.348(13)
C5 H5 . 0.9300
C6 C7 . 1.430(11)
C6 H6 . 0.9300
C7 C8 . 1.398(13)
C7 C11 . 1.415(9)
C8 C9 . 1.356(13)
C8 H8 . 0.9300
C9 C10 . 1.392(11)
C9 H9 . 0.9300
C10 H10 . 0.9300
C11 C12 . 1.439(10)
C13 C18 . 1.386(9)
C13 C14 . 1.388(9)
C14 C15 . 1.385(8)
C14 H14 . 0.9300
C15 C16 . 1.408(9)
C15 C19 . 1.494(8)
C16 C17 . 1.397(9)
C16 C20 . 1.510(8)
C17 C18 . 1.390(9)
C17 H17 . 0.9300
C18 H18 . 0.9300

loop_
_geom_hbond_atom_site_label_D
_geom_hbond_atom_site_label_H
_geom_hbond_atom_site_label_A
_geom_hbond_site_symmetry_A
_geom_hbond_distance_DH
_geom_hbond_distance_HA
_geom_hbond_distance_DA
_geom_hbond_angle_DHA
O1w H11 O5 4_666 0.840(10) 1.98(2) 2.813(6) 172(7)
O1w H12 O7 3_655 0.840(10) 1.94(2) 2.774(6) 171(8)
O2w H21 O2 . 0.840(10) 1.92(2) 2.738(7) 164(7)
O2w H22 O3w . 0.840(10) 1.84(3) 2.650(10) 162(8)
O3w H31 O7 3_665 0.840(10) 2.03(2) 2.800(10) 152(4)
O3w' H33 O7 3_665 0.840(10) 2.03(2) 2.70(2) 136(3)
O4w H41 O2 2 0.840(10) 2.08(3) 2.910(10) 170(13)
O4w H42 O3w . 0.840(10) 1.98(8) 2.650(10) 136(10)
O4w H42 O3w' . 0.840(10) 1.99(4) 2.79(2) 159(10)

loop_
_geom_torsion_atom_site_label_1
_geom_torsion_atom_site_label_2
_geom_torsion_atom_site_label_3
_geom_torsion_atom_site_label_4
_geom_torsion_site_symmetry_1
_geom_torsion
O3 S1 O1 Er1 . -138.7(5)
O2 S1 O1 Er1 . -11.2(6)
C13 S1 O1 Er1 . 104.8(5)
O6 Er1 O1 S1 4_666 -155.0(4)
O2w Er1 O1 S1 . 29.7(5)
O1w Er1 O1 S1 . -148.9(5)
O4 Er1 O1 S1 3_665 -60.6(5)
O5 Er1 O1 S1 3_665 -26.9(6)
N1 Er1 O1 S1 . 126.5(5)
N2 Er1 O1 S1 . 80.7(5)
O6 Er1 N1 C1 4_666 -106.2(6)
O2w Er1 N1 C1 . 109.3(6)
O1w Er1 N1 C1 . -34.1(5)
O1 Er1 N1 C1 . 37.3(5)
O4 Er1 N1 C1 3_665 14.6(9)
O5 Er1 N1 C1 3_665 -179.3(5)
N2 Er1 N1 C1 . -180.0(6)
O6 Er1 N1 C12 4_666 71.5(5)
O2w Er1 N1 C12 . -72.9(5)
O1w Er1 N1 C12 . 143.7(5)
O1 Er1 N1 C12 . -145.0(5)
O4 Er1 N1 C12 3_665 -167.6(5)
O5 Er1 N1 C12 3_665 -1.6(6)
N2 Er1 N1 C12 . -2.2(4)
O6 Er1 N2 C10 4_666 79.3(6)
O2w Er1 N2 C10 . -81.0(6)
O1w Er1 N2 C10 . 128.2(6)
O1 Er1 N2 C10 . -131.8(6)
O4 Er1 N2 C10 3_665 -8.4(7)
O5 Er1 N2 C10 3_665 -1.8(6)
N1 Er1 N2 C10 . 177.8(6)
O6 Er1 N2 C11 4_666 -96.1(5)
O2w Er1 N2 C11 . 103.5(5)
O1w Er1 N2 C11 . -47.3(6)
O1 Er1 N2 C11 . 52.7(5)
O4 Er1 N2 C11 3_665 176.2(4)
O5 Er1 N2 C11 3_665 -177.2(5)
N1 Er1 N2 C11 . 2.3(4)
C12 N1 C1 C2 . -0.3(11)
Er1 N1 C1 C2 . 177.5(6)
N1 C1 C2 C3 . 0.2(13)
C1 C2 C3 C4 . 0.2(13)
C2 C3 C4 C12 . -0.5(12)
C2 C3 C4 C5 . 179.6(8)
C12 C4 C5 C6 . -1.6(11)
C3 C4 C5 C6 . 178.3(8)
C4 C5 C6 C7 . 0.6(12)
C5 C6 C7 C8 . -178.2(8)
C5 C6 C7 C11 . 1.4(11)
C11 C7 C8 C9 . 1.4(12)
C6 C7 C8 C9 . -178.9(8)
C7 C8 C9 C10 . -0.5(14)
C11 N2 C10 C9 . 0.5(12)
Er1 N2 C10 C9 . -175.0(7)
C8 C9 C10 N2 . -0.5(14)
C10 N2 C11 C7 . 0.5(10)
Er1 N2 C11 C7 . 176.3(5)
C10 N2 C11 C12 . -178.1(6)
Er1 N2 C11 C12 . -2.3(8)
C8 C7 C11 N2 . -1.4(11)
C6 C7 C11 N2 . 178.9(6)
C8 C7 C11 C12 . 177.2(7)
C6 C7 C11 C12 . -2.5(10)
C1 N1 C12 C4 . -0.1(10)
Er1 N1 C12 C4 . -178.0(5)
C1 N1 C12 C11 . 179.9(6)
Er1 N1 C12 C11 . 2.0(7)
C3 C4 C12 N1 . 0.5(10)
C5 C4 C12 N1 . -179.6(6)
C3 C4 C12 C11 . -179.5(6)
C5 C4 C12 C11 . 0.4(10)
N2 C11 C12 N1 . 0.3(9)
C7 C11 C12 N1 . -178.4(6)
N2 C11 C12 C4 . -179.8(6)
C7 C11 C12 C4 . 1.6(9)
O3 S1 C13 C18 . -30.7(6)
O2 S1 C13 C18 . -152.0(5)
O1 S1 C13 C18 . 88.9(5)
O3 S1 C13 C14 . 149.3(5)
O2 S1 C13 C14 . 28.0(6)
O1 S1 C13 C14 . -91.1(5)
C18 C13 C14 C15 . 4.3(9)
S1 C13 C14 C15 . -175.7(5)
C13 C14 C15 C16 . -1.9(9)
C13 C14 C15 C19 . 177.4(6)
C14 C15 C16 C17 . -2.5(9)
C19 C15 C16 C17 . 178.2(6)
C14 C15 C16 C20 . 176.1(5)
C19 C15 C16 C20 . -3.2(9)
C15 C16 C17 C18 . 4.6(9)
C20 C16 C17 C18 . -174.1(6)
C14 C13 C18 C17 . -2.2(10)
S1 C13 C18 C17 . 177.8(5)
C16 C17 C18 C13 . -2.3(10)
Er1 O4 C19 O5 3_665 -2.9(6)
Er1 O4 C19 C15 3_665 176.8(5)
Er1 O5 C19 O4 3_665 2.8(6)
Er1 O5 C19 C15 3_665 -176.9(5)
C14 C15 C19 O4 . 16.2(9)
C16 C15 C19 O4 . -164.5(6)
C14 C15 C19 O5 . -164.1(6)
C16 C15 C19 O5 . 15.2(9)
Er1 O6 C20 O7 4_565 165.7(11)
Er1 O6 C20 C16 4_565 -9.2(18)
C17 C16 C20 O7 . -85.4(7)
C15 C16 C20 O7 . 96.0(8)
C17 C16 C20 O6 . 89.7(7)
C15 C16 C20 O6 . -88.8(7)
